data_4102792
loop_
_publ_author_name
'Ariela W. Kaspi'
'Israel Goldberg'
'Arkadi Vigalok'

_publ_section_title
;
 Reagent-Dependent Formation of C-C and C-F Bonds in Pt Complexes: An
 Unexpected Twist in the Electrophilic Fluorination Chemistry
;
_journal_name_full 'Journal of the American Chemical Society'
_journal_page_first 10626
_journal_page_last 10627
_journal_paper_doi 10.1021/ja101436w
_journal_volume 132
_journal_year 2010
_chemical_formula_moiety 'C54 H61 F P2 Pt, C18 H15 P'
_chemical_formula_sum 'C72 H76 F P3 Pt'
_chemical_formula_weight 1248.33
_chemical_name_systematic
; 
 ? 
;
_space_group_IT_number 2
_symmetry_cell_setting triclinic
_symmetry_space_group_name_Hall '-P 1'
_symmetry_space_group_name_H-M 'P -1'
_atom_sites_solution_hydrogens geom
_atom_sites_solution_primary direct
_atom_sites_solution_secondary difmap
_audit_creation_method SHELXL-97
_cell_angle_alpha 66.7454(11)
_cell_angle_beta 80.2447(10)
_cell_angle_gamma 73.5493(13)
_cell_formula_units_Z 2
_cell_length_a 11.3400(2)
_cell_length_b 15.6210(3)
_cell_length_c 18.5266(5)
_cell_measurement_reflns_used 9633
_cell_measurement_temperature 110(2)
_cell_measurement_theta_max 26.29
_cell_measurement_theta_min 2.31
_cell_volume 2885.60(11)
_computing_cell_refinement Denzo
_computing_data_collection 'Collect, Nonius B.V.'
_computing_data_reduction 'Denzo & Scalepack'
_computing_structure_refinement 'SHELXL-97 (Sheldrick, 1997)'
_computing_structure_solution SIR-97
_diffrn_ambient_temperature 110(2)
_diffrn_detector_area_resol_mean 12.8
_diffrn_measured_fraction_theta_full 0.987
_diffrn_measured_fraction_theta_max 0.987
_diffrn_measurement_device_type 'Nonius KappaCCD'
_diffrn_measurement_method '1 deg. \f and \w scans'
_diffrn_radiation_monochromator graphite
_diffrn_radiation_source 'fine-focus sealed tube'
_diffrn_radiation_type MoK\a
_diffrn_radiation_wavelength 0.71073
_diffrn_reflns_av_R_equivalents 0.0800
_diffrn_reflns_av_sigmaI/netI 0.0823
_diffrn_reflns_limit_h_max 14
_diffrn_reflns_limit_h_min 0
_diffrn_reflns_limit_k_max 19
_diffrn_reflns_limit_k_min -18
_diffrn_reflns_limit_l_max 23
_diffrn_reflns_limit_l_min -22
_diffrn_reflns_number 27144
_diffrn_reflns_theta_full 26.29
_diffrn_reflns_theta_max 26.29
_diffrn_reflns_theta_min 2.31
_diffrn_standards_number 0
_exptl_absorpt_coefficient_mu 2.561
_exptl_absorpt_correction_T_max 0.8826
_exptl_absorpt_correction_T_min 0.5137
_exptl_absorpt_correction_type multi-scan
_exptl_absorpt_process_details 'Blessing, 1995'
_exptl_crystal_colour colorless
_exptl_crystal_density_diffrn 1.437
_exptl_crystal_density_method 'not measured'
_exptl_crystal_description plates
_exptl_crystal_F_000 1280
_exptl_crystal_size_max 0.30
_exptl_crystal_size_mid 0.25
_exptl_crystal_size_min 0.05
_refine_diff_density_max 1.038
_refine_diff_density_min -1.681
_refine_diff_density_rms 0.149
_refine_ls_extinction_method none
_refine_ls_goodness_of_fit_ref 1.080
_refine_ls_hydrogen_treatment constr
_refine_ls_matrix_type full
_refine_ls_number_parameters 696
_refine_ls_number_reflns 11563
_refine_ls_number_restraints 0
_refine_ls_restrained_S_all 1.080
_refine_ls_R_factor_all 0.0771
_refine_ls_R_factor_gt 0.0594
_refine_ls_shift/su_max 0.001
_refine_ls_shift/su_mean 0.000
_refine_ls_structure_factor_coef Fsqd
_refine_ls_weighting_details 'calc w=1/[\s^2^(Fo^2^)+(0.0196P)^2^+3.5364P] where P=(Fo^2^+2Fc^2^)/3'
_refine_ls_weighting_scheme calc
_refine_ls_wR_factor_gt 0.1007
_refine_ls_wR_factor_ref 0.1068
_reflns_number_gt 9749
_reflns_number_total 11563
_reflns_threshold_expression >2sigma(I)
_cod_data_source_file ja101436w_si_005.cif
_cod_data_source_block ar44
_cod_database_code 4102792

loop_
_symmetry_equiv_pos_as_xyz
'x, y, z'
'-x, -y, -z'

loop_
_atom_site_label
_atom_site_type_symbol
_atom_site_fract_x
_atom_site_fract_y
_atom_site_fract_z
_atom_site_U_iso_or_equiv
_atom_site_adp_type
_atom_site_occupancy
_atom_site_symmetry_multiplicity
_atom_site_calc_flag
_atom_site_refinement_flags
Pt1 Pt 0.27963(2) 0.253364(17) 0.417683(14) 0.01656(7) Uani 1 1 d .
P2 P 0.35921(13) 0.28259(11) 0.28569(9) 0.0170(3) Uani 1 1 d .
P3 P 0.36776(14) 0.34074(11) 0.46208(9) 0.0182(3) Uani 1 1 d .
C4 C 0.1915(5) 0.1720(4) 0.3884(3) 0.0192(12) Uani 1 1 d .
C5 C 0.0800(5) 0.1486(4) 0.4251(3) 0.0226(13) Uani 1 1 d .
H5 H 0.0429 0.1679 0.4680 0.027 Uiso 1 1 calc R
C6 C 0.0222(5) 0.0981(5) 0.4007(4) 0.0264(14) Uani 1 1 d .
H6 H -0.0532 0.0834 0.4271 0.032 Uiso 1 1 calc R
C7 C 0.0731(6) 0.0692(5) 0.3384(4) 0.0276(14) Uani 1 1 d .
H7 H 0.0336 0.0348 0.3216 0.033 Uiso 1 1 calc R
C8 C 0.1834(6) 0.0915(4) 0.3009(4) 0.0247(14) Uani 1 1 d .
H8 H 0.2194 0.0719 0.2580 0.030 Uiso 1 1 calc R
C9 C 0.2417(5) 0.1415(4) 0.3247(4) 0.0193(12) Uani 1 1 d .
C10 C 0.3609(5) 0.1655(4) 0.2839(3) 0.0181(12) Uani 1 1 d .
H10A H 0.3680 0.1688 0.2289 0.022 Uiso 1 1 calc R
H10B H 0.4316 0.1159 0.3115 0.022 Uiso 1 1 calc R
C11 C 0.2478(5) 0.3719(4) 0.2097(3) 0.0188(12) Uani 1 1 d .
C12 C 0.1144(5) 0.3806(4) 0.2489(3) 0.0219(13) Uani 1 1 d .
H12A H 0.0936 0.3175 0.2686 0.026 Uiso 1 1 calc R
H12B H 0.1094 0.4001 0.2943 0.026 Uiso 1 1 calc R
C13 C 0.2742(5) 0.4726(4) 0.1786(4) 0.0224(13) Uani 1 1 d .
H13A H 0.2710 0.4928 0.2234 0.027 Uiso 1 1 calc R
H13B H 0.3582 0.4698 0.1524 0.027 Uiso 1 1 calc R
C14 C 0.1887(6) 0.5152(5) 0.0506(4) 0.0312(15) Uani 1 1 d .
H14A H 0.1308 0.5634 0.0111 0.037 Uiso 1 1 calc R
H14B H 0.2732 0.5106 0.0252 0.037 Uiso 1 1 calc R
C15 C 0.2498(5) 0.3422(4) 0.1387(3) 0.0226(13) Uani 1 1 d .
H15A H 0.3337 0.3353 0.1125 0.027 Uiso 1 1 calc R
H15B H 0.2281 0.2794 0.1576 0.027 Uiso 1 1 calc R
C16 C 0.0495(6) 0.5539(5) 0.1600(4) 0.0281(14) Uani 1 1 d .
H16A H 0.0442 0.5746 0.2048 0.034 Uiso 1 1 calc R
H16B H -0.0109 0.6017 0.1221 0.034 Uiso 1 1 calc R
C17 C 0.0279(6) 0.4252(5) 0.1197(4) 0.0303(15) Uani 1 1 d .
H17A H -0.0328 0.4728 0.0818 0.036 Uiso 1 1 calc R
H17B H 0.0071 0.3622 0.1381 0.036 Uiso 1 1 calc R
C18 C 0.1570(6) 0.4186(5) 0.0794(4) 0.0275(14) Uani 1 1 d .
H18 H 0.1604 0.3993 0.0335 0.033 Uiso 1 1 calc R
C19 C 0.0215(5) 0.4552(4) 0.1893(4) 0.0247(14) Uani 1 1 d .
H19 H -0.0635 0.4588 0.2155 0.030 Uiso 1 1 calc R
C20 C 0.1800(6) 0.5463(5) 0.1200(4) 0.0269(14) Uani 1 1 d .
H20 H 0.2001 0.6104 0.1006 0.032 Uiso 1 1 calc R
C21 C 0.5218(5) 0.2956(4) 0.2484(3) 0.0208(13) Uani 1 1 d .
C22 C 0.6122(5) 0.2030(4) 0.2974(4) 0.0207(13) Uani 1 1 d .
H22A H 0.5918 0.1911 0.3541 0.025 Uiso 1 1 calc R
H22B H 0.6024 0.1477 0.2874 0.025 Uiso 1 1 calc R
C23 C 0.5555(5) 0.3074(4) 0.1612(4) 0.0218(13) Uani 1 1 d .
H23A H 0.5445 0.2515 0.1525 0.026 Uiso 1 1 calc R
H23B H 0.5004 0.3659 0.1271 0.026 Uiso 1 1 calc R
C24 C 0.5446(5) 0.3791(4) 0.2643(4) 0.0196(12) Uani 1 1 d .
H24A H 0.4880 0.4399 0.2343 0.023 Uiso 1 1 calc R
H24B H 0.5270 0.3683 0.3210 0.023 Uiso 1 1 calc R
C25 C 0.7647(5) 0.2962(5) 0.2904(4) 0.0260(14) Uani 1 1 d .
H25A H 0.8513 0.3013 0.2759 0.031 Uiso 1 1 calc R
H25B H 0.7465 0.2873 0.3468 0.031 Uiso 1 1 calc R
C26 C 0.7775(5) 0.2247(5) 0.1898(4) 0.0257(14) Uani 1 1 d .
H26A H 0.8636 0.2307 0.1747 0.031 Uiso 1 1 calc R
H26B H 0.7691 0.1683 0.1808 0.031 Uiso 1 1 calc R
C27 C 0.7045(6) 0.4031(5) 0.1524(4) 0.0256(14) Uani 1 1 d .
H27A H 0.7892 0.4119 0.1351 0.031 Uiso 1 1 calc R
H27B H 0.6461 0.4615 0.1208 0.031 Uiso 1 1 calc R
C28 C 0.6783(6) 0.3877(4) 0.2401(4) 0.0248(14) Uani 1 1 d .
H28 H 0.6897 0.4440 0.2490 0.030 Uiso 1 1 calc R
C29 C 0.7466(5) 0.2110(4) 0.2767(4) 0.0249(14) Uani 1 1 d .
H29 H 0.8021 0.1507 0.3099 0.030 Uiso 1 1 calc R
C30 C 0.6901(6) 0.3149(5) 0.1397(4) 0.0265(14) Uani 1 1 d .
H30 H 0.7107 0.3237 0.0829 0.032 Uiso 1 1 calc R
C31 C 0.5264(5) 0.2843(4) 0.4903(3) 0.0190(12) Uani 1 1 d .
C32 C 0.5763(5) 0.1897(4) 0.4958(3) 0.0209(13) Uani 1 1 d .
H32 H 0.5309 0.1581 0.4800 0.025 Uiso 1 1 calc R
C33 C 0.6921(5) 0.1410(5) 0.5243(4) 0.0251(14) Uani 1 1 d .
H33 H 0.7247 0.0762 0.5286 0.030 Uiso 1 1 calc R
C34 C 0.7597(6) 0.1861(5) 0.5463(4) 0.0268(14) Uani 1 1 d .
H34 H 0.8399 0.1533 0.5641 0.032 Uiso 1 1 calc R
C35 C 0.7104(6) 0.2800(5) 0.5426(4) 0.0271(14) Uani 1 1 d .
H35 H 0.7565 0.3111 0.5583 0.032 Uiso 1 1 calc R
C36 C 0.5947(5) 0.3278(4) 0.5160(4) 0.0233(13) Uani 1 1 d .
H36 H 0.5606 0.3912 0.5150 0.028 Uiso 1 1 calc R
C37 C 0.3588(6) 0.4656(4) 0.3922(4) 0.0228(13) Uani 1 1 d .
C38 C 0.2461(6) 0.5144(4) 0.3601(4) 0.0246(14) Uani 1 1 d .
H38 H 0.1798 0.4836 0.3746 0.030 Uiso 1 1 calc R
C39 C 0.2295(6) 0.6086(4) 0.3065(4) 0.0269(14) Uani 1 1 d .
H39 H 0.1511 0.6425 0.2860 0.032 Uiso 1 1 calc R
C40 C 0.3264(7) 0.6529(5) 0.2829(4) 0.0330(16) Uani 1 1 d .
H40 H 0.3155 0.7166 0.2453 0.040 Uiso 1 1 calc R
C41 C 0.4388(6) 0.6044(5) 0.3143(4) 0.0328(16) Uani 1 1 d .
H41 H 0.5055 0.6349 0.2985 0.039 Uiso 1 1 calc R
C42 C 0.4555(6) 0.5114(5) 0.3689(4) 0.0268(14) Uani 1 1 d .
H42 H 0.5333 0.4786 0.3905 0.032 Uiso 1 1 calc R
C43 C 0.3032(5) 0.3610(4) 0.5544(4) 0.0235(13) Uani 1 1 d .
C44 C 0.3053(6) 0.2813(4) 0.6238(4) 0.0243(14) Uani 1 1 d .
H44 H 0.3371 0.2187 0.6224 0.029 Uiso 1 1 calc R
C45 C 0.2613(6) 0.2922(5) 0.6953(4) 0.0314(15) Uani 1 1 d .
H45 H 0.2616 0.2374 0.7424 0.038 Uiso 1 1 calc R
C46 C 0.2169(6) 0.3836(5) 0.6973(4) 0.0339(16) Uani 1 1 d .
H46 H 0.1864 0.3916 0.7459 0.041 Uiso 1 1 calc R
C47 C 0.2172(7) 0.4628(6) 0.6291(4) 0.0395(18) Uani 1 1 d .
H47 H 0.1885 0.5252 0.6312 0.047 Uiso 1 1 calc R
C48 C 0.2587(6) 0.4528(5) 0.5573(4) 0.0290(15) Uani 1 1 d .
H48 H 0.2569 0.5080 0.5104 0.035 Uiso 1 1 calc R
C49 C 0.1936(5) 0.2008(4) 0.5276(4) 0.0225(13) Uani 1 1 d .
C50 C 0.0850(5) 0.2564(4) 0.5521(4) 0.0218(13) Uani 1 1 d .
C51 C 0.0243(6) 0.2198(5) 0.6247(4) 0.0264(14) Uani 1 1 d .
H51 H -0.0489 0.2592 0.6389 0.032 Uiso 1 1 calc R
C52 C 0.0675(6) 0.1263(5) 0.6780(4) 0.0281(15) Uani 1 1 d .
C53 C 0.1728(6) 0.0717(5) 0.6543(4) 0.0261(14) Uani 1 1 d .
H53 H 0.2044 0.0081 0.6890 0.031 Uiso 1 1 calc R
C54 C 0.2354(6) 0.1068(4) 0.5802(3) 0.0215(13) Uani 1 1 d .
C55 C -0.0009(7) 0.0896(6) 0.7574(4) 0.0430(19) Uani 1 1 d .
H55A H 0.0490 0.0283 0.7904 0.064 Uiso 1 1 calc R
H55B H -0.0795 0.0804 0.7501 0.064 Uiso 1 1 calc R
H55C H -0.0167 0.1363 0.7830 0.064 Uiso 1 1 calc R
C56 C 0.0290(6) 0.3569(5) 0.4981(4) 0.0309(15) Uani 1 1 d .
H56A H 0.0804 0.3998 0.4940 0.046 Uiso 1 1 calc R
H56B H -0.0540 0.3792 0.5195 0.046 Uiso 1 1 calc R
H56C H 0.0242 0.3569 0.4458 0.046 Uiso 1 1 calc R
C57 C 0.3437(6) 0.0388(5) 0.5589(4) 0.0299(15) Uani 1 1 d .
H57A H 0.3218 -0.0229 0.5718 0.036 Uiso 1 1 calc R
H57B H 0.3635 0.0651 0.5014 0.036 Uiso 1 1 calc R
F58 F 0.4427(6) 0.0225(5) 0.5960(4) 0.061(2) Uani 1 1 d .
P59 P 0.71578(19) 0.04227(15) 0.09201(12) 0.0414(5) Uani 1 1 d .
C60 C 0.6124(7) -0.0337(5) 0.1542(4) 0.0355(16) Uani 1 1 d .
C61 C 0.5752(7) -0.0971(5) 0.1319(5) 0.0425(19) Uani 1 1 d .
H61 H 0.6067 -0.1051 0.0834 0.051 Uiso 1 1 calc R
C62 C 0.4907(8) -0.1489(5) 0.1818(4) 0.0430(19) Uani 1 1 d .
H62 H 0.4669 -0.1937 0.1679 0.052 Uiso 1 1 calc R
C63 C 0.4415(7) -0.1348(5) 0.2519(4) 0.0438(19) Uani 1 1 d .
H63 H 0.3821 -0.1680 0.2847 0.053 Uiso 1 1 calc R
C64 C 0.4800(7) -0.0725(5) 0.2729(4) 0.0383(17) Uani 1 1 d .
H64 H 0.4477 -0.0632 0.3207 0.046 Uiso 1 1 calc R
C65 C 0.5646(6) -0.0237(5) 0.2254(4) 0.0320(15) Uani 1 1 d .
H65 H 0.5913 0.0181 0.2415 0.038 Uiso 1 1 calc R
C66 C 0.7878(7) -0.0194(6) 0.0232(5) 0.048(2) Uani 1 1 d .
C67 C 0.7426(8) 0.0025(6) -0.0482(5) 0.051(2) Uani 1 1 d .
H67 H 0.6715 0.0533 -0.0645 0.061 Uiso 1 1 calc R
C68 C 0.7989(9) -0.0485(7) -0.0968(6) 0.064(3) Uani 1 1 d .
H68 H 0.7667 -0.0316 -0.1460 0.077 Uiso 1 1 calc R
C69 C 0.8998(10) -0.1222(9) -0.0741(8) 0.081(4) Uani 1 1 d .
H69 H 0.9367 -0.1575 -0.1072 0.097 Uiso 1 1 calc R
C70 C 0.9494(10) -0.1464(10) -0.0029(10) 0.110(5) Uani 1 1 d .
H70 H 1.0205 -0.1975 0.0125 0.132 Uiso 1 1 calc R
C71 C 0.8937(10) -0.0947(9) 0.0456(8) 0.096(4) Uani 1 1 d .
H71 H 0.9275 -0.1104 0.0941 0.115 Uiso 1 1 calc R
C72 C 0.6037(7) 0.1465(5) 0.0311(4) 0.0367(17) Uani 1 1 d .
C73 C 0.4782(7) 0.1534(5) 0.0381(5) 0.0417(18) Uani 1 1 d .
H73 H 0.4464 0.1013 0.0752 0.050 Uiso 1 1 calc R
C74 C 0.3979(8) 0.2347(6) -0.0079(5) 0.050(2) Uani 1 1 d .
H74 H 0.3121 0.2377 -0.0024 0.059 Uiso 1 1 calc R
C75 C 0.4424(8) 0.3118(6) -0.0619(5) 0.053(2) Uani 1 1 d .
H75 H 0.3878 0.3673 -0.0940 0.064 Uiso 1 1 calc R
C76 C 0.5655(9) 0.3067(6) -0.0685(5) 0.057(2) Uani 1 1 d .
H76 H 0.5963 0.3598 -0.1046 0.069 Uiso 1 1 calc R
C77 C 0.6472(8) 0.2246(6) -0.0229(5) 0.051(2) Uani 1 1 d .
H77 H 0.7329 0.2221 -0.0287 0.062 Uiso 1 1 calc R

loop_
_atom_site_aniso_label
_atom_site_aniso_U_11
_atom_site_aniso_U_22
_atom_site_aniso_U_33
_atom_site_aniso_U_23
_atom_site_aniso_U_13
_atom_site_aniso_U_12
Pt1 0.01509(11) 0.01706(11) 0.01789(12) -0.00647(9) -0.00016(8) -0.00482(8)
P2 0.0157(7) 0.0182(8) 0.0179(8) -0.0073(6) -0.0001(6) -0.0046(6)
P3 0.0178(8) 0.0171(8) 0.0212(8) -0.0084(7) -0.0003(6) -0.0049(6)
C4 0.020(3) 0.018(3) 0.016(3) -0.004(3) 0.000(2) -0.004(3)
C5 0.023(3) 0.029(3) 0.015(3) -0.005(3) -0.003(2) -0.009(3)
C6 0.018(3) 0.033(4) 0.029(4) -0.007(3) -0.001(3) -0.014(3)
C7 0.020(3) 0.029(4) 0.040(4) -0.018(3) -0.001(3) -0.010(3)
C8 0.024(3) 0.023(3) 0.033(4) -0.015(3) -0.004(3) -0.006(3)
C9 0.014(3) 0.015(3) 0.027(3) -0.005(3) -0.004(2) -0.003(2)
C10 0.017(3) 0.021(3) 0.021(3) -0.011(3) -0.004(2) -0.004(2)
C11 0.015(3) 0.023(3) 0.017(3) -0.008(3) 0.002(2) -0.002(2)
C12 0.020(3) 0.025(3) 0.018(3) -0.004(3) -0.001(2) -0.005(3)
C13 0.023(3) 0.019(3) 0.023(3) -0.003(3) -0.007(3) -0.005(3)
C14 0.024(3) 0.042(4) 0.021(4) -0.005(3) -0.006(3) -0.005(3)
C15 0.017(3) 0.032(4) 0.020(3) -0.014(3) 0.003(2) -0.006(3)
C16 0.021(3) 0.030(4) 0.028(4) -0.007(3) -0.006(3) -0.001(3)
C17 0.027(3) 0.034(4) 0.029(4) -0.006(3) -0.007(3) -0.011(3)
C18 0.025(3) 0.039(4) 0.019(3) -0.010(3) -0.007(3) -0.007(3)
C19 0.016(3) 0.029(3) 0.027(4) -0.008(3) -0.001(3) -0.005(3)
C20 0.022(3) 0.023(3) 0.031(4) -0.004(3) -0.006(3) -0.005(3)
C21 0.020(3) 0.025(3) 0.019(3) -0.013(3) 0.003(2) -0.005(3)
C22 0.016(3) 0.022(3) 0.025(3) -0.010(3) -0.001(2) -0.003(3)
C23 0.019(3) 0.025(3) 0.022(3) -0.011(3) -0.004(3) -0.001(3)
C24 0.018(3) 0.018(3) 0.024(3) -0.009(3) 0.002(2) -0.006(2)
C25 0.018(3) 0.035(4) 0.027(4) -0.008(3) -0.001(3) -0.013(3)
C26 0.014(3) 0.031(4) 0.036(4) -0.018(3) 0.002(3) -0.004(3)
C27 0.018(3) 0.031(4) 0.027(4) -0.008(3) 0.005(3) -0.011(3)
C28 0.025(3) 0.025(3) 0.026(4) -0.009(3) 0.004(3) -0.011(3)
C29 0.015(3) 0.023(3) 0.034(4) -0.010(3) -0.004(3) 0.001(3)
C30 0.026(3) 0.034(4) 0.021(3) -0.013(3) 0.009(3) -0.012(3)
C31 0.021(3) 0.025(3) 0.013(3) -0.008(3) -0.001(2) -0.007(3)
C32 0.025(3) 0.024(3) 0.016(3) -0.008(3) 0.001(2) -0.009(3)
C33 0.022(3) 0.024(3) 0.026(3) -0.008(3) 0.001(3) -0.003(3)
C34 0.018(3) 0.034(4) 0.027(4) -0.010(3) -0.002(3) -0.006(3)
C35 0.025(3) 0.033(4) 0.028(4) -0.011(3) -0.005(3) -0.012(3)
C36 0.022(3) 0.022(3) 0.030(4) -0.013(3) 0.000(3) -0.007(3)
C37 0.029(3) 0.024(3) 0.022(3) -0.014(3) 0.001(3) -0.010(3)
C38 0.032(4) 0.024(3) 0.024(3) -0.012(3) -0.004(3) -0.009(3)
C39 0.035(4) 0.023(3) 0.025(4) -0.015(3) -0.006(3) 0.001(3)
C40 0.051(5) 0.020(3) 0.027(4) -0.008(3) -0.001(3) -0.008(3)
C41 0.040(4) 0.026(4) 0.038(4) -0.012(3) 0.005(3) -0.020(3)
C42 0.030(4) 0.027(3) 0.025(4) -0.012(3) 0.001(3) -0.008(3)
C43 0.023(3) 0.029(3) 0.023(3) -0.013(3) 0.000(3) -0.010(3)
C44 0.029(3) 0.023(3) 0.023(3) -0.011(3) -0.002(3) -0.006(3)
C45 0.034(4) 0.042(4) 0.019(3) -0.008(3) 0.003(3) -0.018(3)
C46 0.030(4) 0.046(4) 0.025(4) -0.018(3) 0.002(3) -0.004(3)
C47 0.038(4) 0.043(4) 0.040(5) -0.026(4) -0.005(3) 0.004(4)
C48 0.030(4) 0.026(3) 0.029(4) -0.013(3) -0.004(3) 0.003(3)
C49 0.022(3) 0.026(3) 0.026(3) -0.016(3) -0.002(3) -0.006(3)
C50 0.016(3) 0.025(3) 0.026(3) -0.008(3) -0.004(3) -0.007(3)
C51 0.022(3) 0.040(4) 0.026(4) -0.021(3) 0.013(3) -0.015(3)
C52 0.032(4) 0.031(4) 0.025(4) -0.008(3) -0.001(3) -0.017(3)
C53 0.028(3) 0.023(3) 0.029(4) -0.006(3) -0.002(3) -0.012(3)
C54 0.027(3) 0.018(3) 0.020(3) -0.006(3) -0.003(3) -0.007(3)
C55 0.047(5) 0.052(5) 0.029(4) -0.013(4) 0.014(3) -0.024(4)
C56 0.026(3) 0.038(4) 0.027(4) -0.014(3) 0.006(3) -0.006(3)
C57 0.031(4) 0.026(3) 0.032(4) -0.007(3) -0.005(3) -0.007(3)
F58 0.055(4) 0.060(4) 0.065(5) -0.022(4) -0.008(3) -0.009(3)
P59 0.0468(12) 0.0467(12) 0.0397(12) -0.0201(10) -0.0018(9) -0.0192(10)
C60 0.038(4) 0.036(4) 0.033(4) -0.015(3) -0.003(3) -0.007(3)
C61 0.048(5) 0.041(4) 0.052(5) -0.028(4) 0.005(4) -0.020(4)
C62 0.067(5) 0.034(4) 0.034(4) -0.011(3) -0.003(4) -0.023(4)
C63 0.054(5) 0.039(4) 0.039(5) -0.014(4) 0.003(4) -0.018(4)
C64 0.052(5) 0.034(4) 0.030(4) -0.015(3) -0.006(3) -0.005(4)
C65 0.037(4) 0.028(4) 0.033(4) -0.012(3) -0.004(3) -0.008(3)
C66 0.039(5) 0.054(5) 0.057(6) -0.027(4) -0.002(4) -0.014(4)
C67 0.060(5) 0.058(5) 0.041(5) -0.024(4) 0.010(4) -0.020(5)
C68 0.075(7) 0.079(7) 0.055(6) -0.040(6) 0.018(5) -0.034(6)
C69 0.052(6) 0.102(9) 0.110(10) -0.073(8) 0.035(6) -0.024(6)
C70 0.054(7) 0.115(11) 0.182(16) -0.099(12) -0.014(8) 0.016(7)
C71 0.068(7) 0.111(10) 0.128(11) -0.075(9) -0.036(7) 0.013(7)
C72 0.045(4) 0.040(4) 0.037(4) -0.022(4) 0.006(3) -0.022(4)
C73 0.051(5) 0.035(4) 0.041(5) -0.015(4) 0.003(4) -0.015(4)
C74 0.056(5) 0.039(5) 0.057(6) -0.024(4) 0.003(4) -0.011(4)
C75 0.066(6) 0.030(4) 0.059(6) -0.011(4) -0.006(5) -0.008(4)
C76 0.082(7) 0.034(5) 0.055(6) -0.005(4) 0.000(5) -0.034(5)
C77 0.059(5) 0.052(5) 0.054(5) -0.020(4) -0.002(4) -0.030(5)

loop_
_atom_type_symbol
_atom_type_description
_atom_type_scat_dispersion_real
_atom_type_scat_dispersion_imag
_atom_type_scat_source
C C 0.0033 0.0016 'International Tables Vol C Tables 4.2.6.8 and 6.1.1.4'
H H 0.0000 0.0000 'International Tables Vol C Tables 4.2.6.8 and 6.1.1.4'
F F 0.0171 0.0103 'International Tables Vol C Tables 4.2.6.8 and 6.1.1.4'
P P 0.1023 0.0942 'International Tables Vol C Tables 4.2.6.8 and 6.1.1.4'
Pt Pt -1.7033 8.3905 'International Tables Vol C Tables 4.2.6.8 and 6.1.1.4'

loop_
_geom_angle_atom_site_label_1
_geom_angle_atom_site_label_2
_geom_angle_atom_site_label_3
_geom_angle
C49 Pt1 C4 84.7(2)
C49 Pt1 P3 89.89(16)
C4 Pt1 P3 174.56(16)
C49 Pt1 P2 164.54(15)
C4 Pt1 P2 80.09(16)
P3 Pt1 P2 105.34(5)
C10 P2 C11 104.4(3)
C10 P2 C21 103.0(3)
C11 P2 C21 109.6(3)
C10 P2 Pt1 97.22(19)
C11 P2 Pt1 114.26(18)
C21 P2 Pt1 124.60(19)
C31 P3 C37 109.1(3)
C31 P3 C43 97.3(3)
C37 P3 C43 100.9(3)
C31 P3 Pt1 114.94(19)
C37 P3 Pt1 113.26(19)
C43 P3 Pt1 119.34(19)
C5 C4 C9 116.1(5)
C5 C4 Pt1 124.4(4)
C9 C4 Pt1 119.4(4)
C6 C5 C4 122.0(6)
C6 C5 H5 119.0
C4 C5 H5 119.0
C7 C6 C5 120.6(5)
C7 C6 H6 119.7
C5 C6 H6 119.7
C6 C7 C8 118.6(5)
C6 C7 H7 120.7
C8 C7 H7 120.7
C9 C8 C7 121.3(6)
C9 C8 H8 119.4
C7 C8 H8 119.4
C8 C9 C4 121.3(5)
C8 C9 C10 121.1(5)
C4 C9 C10 117.5(5)
C9 C10 P2 106.9(4)
C9 C10 H10A 110.3
P2 C10 H10A 110.3
C9 C10 H10B 110.3
P2 C10 H10B 110.3
H10A C10 H10B 108.6
C13 C11 C15 108.9(5)
C13 C11 C12 107.3(5)
C15 C11 C12 107.3(4)
C13 C11 P2 110.9(4)
C15 C11 P2 113.3(4)
C12 C11 P2 109.1(4)
C19 C12 C11 110.5(5)
C19 C12 H12A 109.6
C11 C12 H12A 109.6
C19 C12 H12B 109.6
C11 C12 H12B 109.6
H12A C12 H12B 108.1
C20 C13 C11 111.1(5)
C20 C13 H13A 109.4
C11 C13 H13A 109.4
C20 C13 H13B 109.4
C11 C13 H13B 109.4
H13A C13 H13B 108.0
C18 C14 C20 109.5(5)
C18 C14 H14A 109.8
C20 C14 H14A 109.8
C18 C14 H14B 109.8
C20 C14 H14B 109.8
H14A C14 H14B 108.2
C18 C15 C11 110.1(5)
C18 C15 H15A 109.6
C11 C15 H15A 109.6
C18 C15 H15B 109.6
C11 C15 H15B 109.6
H15A C15 H15B 108.2
C19 C16 C20 108.0(5)
C19 C16 H16A 110.1
C20 C16 H16A 110.1
C19 C16 H16B 110.1
C20 C16 H16B 110.1
H16A C16 H16B 108.4
C19 C17 C18 109.7(5)
C19 C17 H17A 109.7
C18 C17 H17A 109.7
C19 C17 H17B 109.7
C18 C17 H17B 109.7
H17A C17 H17B 108.2
C14 C18 C17 109.8(6)
C14 C18 C15 110.1(5)
C17 C18 C15 109.0(5)
C14 C18 H18 109.3
C17 C18 H18 109.3
C15 C18 H18 109.3
C17 C19 C16 109.4(5)
C17 C19 C12 109.8(5)
C16 C19 C12 110.4(5)
C17 C19 H19 109.0
C16 C19 H19 109.0
C12 C19 H19 109.0
C14 C20 C16 110.4(5)
C14 C20 C13 108.6(5)
C16 C20 C13 110.4(5)
C14 C20 H20 109.1
C16 C20 H20 109.1
C13 C20 H20 109.1
C24 C21 C23 110.8(5)
C24 C21 C22 106.8(5)
C23 C21 C22 106.4(5)
C24 C21 P2 109.3(4)
C23 C21 P2 115.3(4)
C22 C21 P2 107.9(4)
C29 C22 C21 111.6(5)
C29 C22 H22A 109.3
C21 C22 H22A 109.3
C29 C22 H22B 109.3
C21 C22 H22B 109.3
H22A C22 H22B 108.0
C30 C23 C21 109.6(5)
C30 C23 H23A 109.8
C21 C23 H23A 109.8
C30 C23 H23B 109.8
C21 C23 H23B 109.8
H23A C23 H23B 108.2
C28 C24 C21 111.0(5)
C28 C24 H24A 109.4
C21 C24 H24A 109.4
C28 C24 H24B 109.4
C21 C24 H24B 109.4
H24A C24 H24B 108.0
C29 C25 C28 109.0(5)
C29 C25 H25A 109.9
C28 C25 H25A 109.9
C29 C25 H25B 109.9
C28 C25 H25B 109.9
H25A C25 H25B 108.3
C30 C26 C29 109.3(5)
C30 C26 H26A 109.8
C29 C26 H26A 109.8
C30 C26 H26B 109.8
C29 C26 H26B 109.8
H26A C26 H26B 108.3
C28 C27 C30 109.0(5)
C28 C27 H27A 109.9
C30 C27 H27A 109.9
C28 C27 H27B 109.9
C30 C27 H27B 109.9
H27A C27 H27B 108.3
C25 C28 C24 109.1(5)
C25 C28 C27 110.9(5)
C24 C28 C27 108.7(5)
C25 C28 H28 109.4
C24 C28 H28 109.4
C27 C28 H28 109.4
C25 C29 C26 109.4(5)
C25 C29 C22 110.8(5)
C26 C29 C22 108.2(5)
C25 C29 H29 109.5
C26 C29 H29 109.5
C22 C29 H29 109.5
C26 C30 C23 111.0(5)
C26 C30 C27 109.9(5)
C23 C30 C27 108.8(5)
C26 C30 H30 109.0
C23 C30 H30 109.0
C27 C30 H30 109.0
C32 C31 C36 118.2(5)
C32 C31 P3 118.7(4)
C36 C31 P3 122.7(5)
C33 C32 C31 120.5(5)
C33 C32 H32 119.7
C31 C32 H32 119.7
C34 C33 C32 120.4(6)
C34 C33 H33 119.8
C32 C33 H33 119.8
C33 C34 C35 119.8(6)
C33 C34 H34 120.1
C35 C34 H34 120.1
C36 C35 C34 119.9(6)
C36 C35 H35 120.0
C34 C35 H35 120.0
C35 C36 C31 121.0(6)
C35 C36 H36 119.5
C31 C36 H36 119.5
C38 C37 C42 119.0(6)
C38 C37 P3 115.5(4)
C42 C37 P3 125.5(5)
C37 C38 C39 120.2(6)
C37 C38 H38 119.9
C39 C38 H38 119.9
C40 C39 C38 120.3(6)
C40 C39 H39 119.9
C38 C39 H39 119.9
C41 C40 C39 119.6(6)
C41 C40 H40 120.2
C39 C40 H40 120.2
C40 C41 C42 120.4(6)
C40 C41 H41 119.8
C42 C41 H41 119.8
C41 C42 C37 120.4(6)
C41 C42 H42 119.8
C37 C42 H42 119.8
C44 C43 C48 119.2(6)
C44 C43 P3 118.2(5)
C48 C43 P3 122.5(5)
C43 C44 C45 120.7(6)
C43 C44 H44 119.6
C45 C44 H44 119.6
C46 C45 C44 119.5(6)
C46 C45 H45 120.3
C44 C45 H45 120.3
C47 C46 C45 120.1(6)
C47 C46 H46 120.0
C45 C46 H46 120.0
C46 C47 C48 120.9(7)
C46 C47 H47 119.5
C48 C47 H47 119.5
C47 C48 C43 119.6(6)
C47 C48 H48 120.2
C43 C48 H48 120.2
C54 C49 C50 116.5(6)
C54 C49 Pt1 122.1(4)
C50 C49 Pt1 121.3(5)
C51 C50 C49 121.4(6)
C51 C50 C56 117.9(6)
C49 C50 C56 120.6(5)
C50 C51 C52 122.0(6)
C50 C51 H51 119.0
C52 C51 H51 119.0
C53 C52 C51 116.8(6)
C53 C52 C55 122.9(6)
C51 C52 C55 120.3(6)
C52 C53 C54 122.2(6)
C52 C53 H53 118.9
C54 C53 H53 118.9
C49 C54 C53 121.0(6)
C49 C54 C57 121.6(5)
C53 C54 C57 117.4(6)
C52 C55 H55A 109.5
C52 C55 H55B 109.5
H55A C55 H55B 109.5
C52 C55 H55C 109.5
H55A C55 H55C 109.5
H55B C55 H55C 109.5
C50 C56 H56A 109.5
C50 C56 H56B 109.5
C50 C56 H56C 109.5
F58 C57 C54 112.9(6)
F58 C57 H57A 109.0
C54 C57 H57A 109.0
F58 C57 H57B 109.0
C54 C57 H57B 109.0
H57A C57 H57B 107.8
C60 P59 C66 101.4(3)
C60 P59 C72 100.4(3)
C66 P59 C72 102.2(4)
C65 C60 C61 118.9(7)
C65 C60 P59 117.7(5)
C61 C60 P59 123.3(5)
C60 C61 C62 119.3(7)
C60 C61 H61 120.4
C62 C61 H61 120.4
C63 C62 C61 120.3(7)
C63 C62 H62 119.8
C61 C62 H62 119.8
C64 C63 C62 119.4(7)
C64 C63 H63 120.3
C62 C63 H63 120.3
C65 C64 C63 120.5(7)
C65 C64 H64 119.8
C63 C64 H64 119.8
C64 C65 C60 121.7(6)
C64 C65 H65 119.2
C60 C65 H65 119.2
C67 C66 C71 118.1(9)
C67 C66 P59 123.9(7)
C71 C66 P59 118.0(7)
C66 C67 C68 121.3(9)
C66 C67 H67 119.3
C68 C67 H67 119.3
C69 C68 C67 120.3(10)
C69 C68 H68 119.9
C67 C68 H68 119.9
C68 C69 C70 120.5(10)
C68 C69 H69 119.8
C70 C69 H69 119.8
C69 C70 C71 119.4(11)
C69 C70 H70 120.3
C71 C70 H70 120.3
C70 C71 C66 120.4(11)
C70 C71 H71 119.8
C66 C71 H71 119.8
C73 C72 C77 118.0(8)
C73 C72 P59 123.9(6)
C77 C72 P59 118.1(6)
C72 C73 C74 121.3(7)
C72 C73 H73 119.4
C74 C73 H73 119.4
C73 C74 C75 120.2(8)
C73 C74 H74 119.9
C75 C74 H74 119.9
C76 C75 C74 119.2(8)
C76 C75 H75 120.4
C74 C75 H75 120.4
C75 C76 C77 121.0(7)
C75 C76 H76 119.5
C77 C76 H76 119.5
C72 C77 C76 120.4(8)
C72 C77 H77 119.8
C76 C77 H77 119.8

loop_
_geom_bond_atom_site_label_1
_geom_bond_atom_site_label_2
_geom_bond_distance
Pt1 C49 2.057(6)
Pt1 C4 2.087(6)
Pt1 P3 2.3401(14)
Pt1 P2 2.3678(15)
P2 C10 1.837(5)
P2 C11 1.892(6)
P2 C21 1.894(6)
P3 C31 1.828(6)
P3 C37 1.851(6)
P3 C43 1.853(6)
C4 C5 1.404(8)
C4 C9 1.417(8)
C5 C6 1.390(8)
C5 H5 0.9500
C6 C7 1.381(9)
C6 H6 0.9500
C7 C8 1.389(8)
C7 H7 0.9500
C8 C9 1.380(8)
C8 H8 0.9500
C9 C10 1.503(8)
C10 H10A 0.9900
C10 H10B 0.9900
C11 C13 1.545(8)
C11 C15 1.552(8)
C11 C12 1.556(8)
C12 C19 1.539(8)
C12 H12A 0.9900
C12 H12B 0.9900
C13 C20 1.535(8)
C13 H13A 0.9900
C13 H13B 0.9900
C14 C18 1.515(9)
C14 C20 1.525(9)
C14 H14A 0.9900
C14 H14B 0.9900
C15 C18 1.544(8)
C15 H15A 0.9900
C15 H15B 0.9900
C16 C19 1.527(8)
C16 C20 1.534(8)
C16 H16A 0.9900
C16 H16B 0.9900
C17 C19 1.520(9)
C17 C18 1.523(9)
C17 H17A 0.9900
C17 H17B 0.9900
C18 H18 1.0000
C19 H19 1.0000
C20 H20 1.0000
C21 C24 1.542(8)
C21 C23 1.545(8)
C21 C22 1.551(8)
C22 C29 1.535(8)
C22 H22A 0.9900
C22 H22B 0.9900
C23 C30 1.536(8)
C23 H23A 0.9900
C23 H23B 0.9900
C24 C28 1.534(8)
C24 H24A 0.9900
C24 H24B 0.9900
C25 C29 1.522(8)
C25 C28 1.528(9)
C25 H25A 0.9900
C25 H25B 0.9900
C26 C30 1.522(9)
C26 C29 1.531(9)
C26 H26A 0.9900
C26 H26B 0.9900
C27 C28 1.535(8)
C27 C30 1.542(8)
C27 H27A 0.9900
C27 H27B 0.9900
C28 H28 1.0000
C29 H29 1.0000
C30 H30 1.0000
C31 C32 1.394(8)
C31 C36 1.402(8)
C32 C33 1.390(8)
C32 H32 0.9500
C33 C34 1.375(8)
C33 H33 0.9500
C34 C35 1.391(9)
C34 H34 0.9500
C35 C36 1.377(9)
C35 H35 0.9500
C36 H36 0.9500
C37 C38 1.385(9)
C37 C42 1.393(8)
C38 C39 1.392(9)
C38 H38 0.9500
C39 C40 1.381(9)
C39 H39 0.9500
C40 C41 1.377(10)
C40 H40 0.9500
C41 C42 1.385(9)
C41 H41 0.9500
C42 H42 0.9500
C43 C44 1.390(9)
C43 C48 1.399(8)
C44 C45 1.393(9)
C44 H44 0.9500
C45 C46 1.387(10)
C45 H45 0.9500
C46 C47 1.376(10)
C46 H46 0.9500
C47 C48 1.388(9)
C47 H47 0.9500
C48 H48 0.9500
C49 C54 1.401(8)
C49 C50 1.411(8)
C50 C51 1.383(8)
C50 C56 1.509(9)
C51 C52 1.403(9)
C51 H51 0.9500
C52 C53 1.374(9)
C52 C55 1.515(9)
C53 C54 1.408(8)
C53 H53 0.9500
C54 C57 1.491(9)
C55 H55A 0.9800
C55 H55B 0.9800
C55 H55C 0.9800
C56 H56A 0.9800
C56 H56B 0.9800
C56 H56C 0.9800
C57 F58 1.326(8)
C57 H57A 0.9900
C57 H57B 0.9900
P59 C60 1.834(7)
P59 C66 1.842(8)
P59 C72 1.844(8)
C60 C65 1.389(9)
C60 C61 1.395(9)
C61 C62 1.406(10)
C61 H61 0.9500
C62 C63 1.399(10)
C62 H62 0.9500
C63 C64 1.373(10)
C63 H63 0.9500
C64 C65 1.369(10)
C64 H64 0.9500
C65 H65 0.9500
C66 C67 1.379(11)
C66 C71 1.408(13)
C67 C68 1.391(11)
C67 H67 0.9500
C68 C69 1.359(14)
C68 H68 0.9500
C69 C70 1.392(17)
C69 H69 0.9500
C70 C71 1.397(15)
C70 H70 0.9500
C71 H71 0.9500
C72 C73 1.385(10)
C72 C77 1.394(10)
C73 C74 1.387(11)
C73 H73 0.9500
C74 C75 1.389(11)
C74 H74 0.9500
C75 C76 1.363(12)
C75 H75 0.9500
C76 C77 1.398(12)
C76 H76 0.9500
C77 H77 0.9500
